data_7150281
loop_
_publ_author_name
'Hitchcock, Peter B.'
'Rowlands, Gareth J.'
'Seacome, Richard J.'

_publ_section_title
;
 The synthesis and directed ortho-lithiation of
 4-tert-butylsulfinyl[2.2]paracyclophane.
;
_journal_issue 21
_journal_name_full 'Organic &amp; biomolecular chemistry'
_journal_page_first 3873
_journal_page_last 3876
_journal_paper_doi 10.1039/b509994c
_journal_volume 3
_journal_year 2005
_chemical_compound_source 'synthesis as described'
_chemical_formula_moiety 'C24 H32 O2 S'
_chemical_formula_sum 'C24 H32 O2 S'
_chemical_formula_weight 384.56
_chemical_name_systematic
;
?
;
_space_group_IT_number 86
_symmetry_cell_setting tetragonal
_symmetry_Int_Tables_number 86
_symmetry_space_group_name_Hall '-P 4bc'
_symmetry_space_group_name_H-M 'P 42/n :2'
_atom_sites_solution_hydrogens geom
_atom_sites_solution_primary direct
_atom_sites_solution_secondary difmap
_audit_conform_dict_location ftp://ftp.iucr.org/pub/cif_core.dic
_audit_conform_dict_name cif_core.dic
_audit_conform_dict_version 2.3
_audit_creation_date 2005-06-22T10:19:06-00:00
_audit_creation_method 'WinGX routine CIF_UPDATE'
_cell_angle_alpha 90
_cell_angle_beta 90
_cell_angle_gamma 90
_cell_formula_units_Z 8
_cell_length_a 21.1744(9)
_cell_length_b 21.1744(9)
_cell_length_c 9.5008(6)
_cell_measurement_reflns_used 13954
_cell_measurement_temperature 173(2)
_cell_measurement_theta_max 22.986
_cell_measurement_theta_min 3.395
_cell_measurement_wavelength 0.71073
_cell_volume 4259.7(4)
_computing_cell_refinement 'HKL Scalepack (Otwinowski & Minor 1997)'
_computing_data_collection 'Collect (Nonius BV, 1997-2000)'
_computing_data_reduction 'HKL Denzo and Scalepack (Otwinowski & Minor 1997)'
_computing_molecular_graphics 'Ortep-3 for Windows (Farrugia, 1997)'
_computing_publication_material 'WinGX publication routines (Farrugia, 1999)'
_computing_structure_refinement 'SHELXL-97 (Sheldrick, 1997)'
_computing_structure_solution 'SHELXS-97 (Sheldrick, 1997)'
_diffrn_ambient_temperature 173(2)
_diffrn_detector 'CCD plate'
_diffrn_detector_area_resol_mean 9
_diffrn_measured_fraction_theta_full 0.99
_diffrn_measured_fraction_theta_max 0.99
_diffrn_measurement_device '95mm CCD camera on \k-goniostat'
_diffrn_measurement_device_type KappaCCD
_diffrn_measurement_method 'CCD rotation images, thick slices'
_diffrn_orient_matrix_type 'by Nonius Collect from scalepack cell'
_diffrn_orient_matrix_UB_11 -0.414191E-1
_diffrn_orient_matrix_UB_12 0.193651E-1
_diffrn_orient_matrix_UB_13 -0.263536E-1
_diffrn_orient_matrix_UB_21 0.174607E-1
_diffrn_orient_matrix_UB_22 0.114858E-1
_diffrn_orient_matrix_UB_23 -0.943867E-1
_diffrn_orient_matrix_UB_31 -0.144898E-1
_diffrn_orient_matrix_UB_32 -0.415144E-1
_diffrn_orient_matrix_UB_33 -0.38407E-1
_diffrn_radiation_monochromator graphite
_diffrn_radiation_probe x-ray
_diffrn_radiation_type MoK\a
_diffrn_radiation_wavelength 0.71073
_diffrn_reflns_av_R_equivalents 0.1631
_diffrn_reflns_av_unetI/netI 0.079
_diffrn_reflns_limit_h_max 23
_diffrn_reflns_limit_h_min -22
_diffrn_reflns_limit_k_max 22
_diffrn_reflns_limit_k_min -23
_diffrn_reflns_limit_l_max 10
_diffrn_reflns_limit_l_min -9
_diffrn_reflns_number 20986
_diffrn_reflns_theta_full 22.96
_diffrn_reflns_theta_max 22.96
_diffrn_reflns_theta_min 3.46
_diffrn_source 'Enraf Nonius FR590'
_exptl_absorpt_coefficient_mu 0.168
_exptl_absorpt_correction_type none
_exptl_crystal_colour colourless
_exptl_crystal_density_diffrn 1.199
_exptl_crystal_density_method 'not measured'
_exptl_crystal_description prism
_exptl_crystal_F_000 1664
_exptl_crystal_size_max 0.25
_exptl_crystal_size_mid 0.15
_exptl_crystal_size_min 0.1
_refine_diff_density_max 0.175
_refine_diff_density_min -0.369
_refine_diff_density_rms 0.047
_refine_ls_extinction_method none
_refine_ls_goodness_of_fit_ref 1.01
_refine_ls_hydrogen_treatment mixed
_refine_ls_matrix_type full
_refine_ls_number_parameters 248
_refine_ls_number_reflns 2935
_refine_ls_number_restraints 0
_refine_ls_restrained_S_all 1.01
_refine_ls_R_factor_all 0.1263
_refine_ls_R_factor_gt 0.0684
_refine_ls_shift/su_max 0
_refine_ls_shift/su_mean 0
_refine_ls_structure_factor_coef Fsqd
_refine_ls_weighting_details 'calc w=1/[\s^2^(Fo^2^)+(0.0683P)^2^+3.6511P] where P=(Fo^2^+2Fc^2^)/3'
_refine_ls_weighting_scheme calc
_refine_ls_wR_factor_gt 0.1453
_refine_ls_wR_factor_ref 0.178
_reflns_number_gt 1767
_reflns_number_total 2935
_reflns_threshold_expression >2sigma(I)
_cod_data_source_file b509994c.txt
_cod_data_source_block jun2305
_cod_original_sg_symbol_H-M 'P 42/n'
_cod_database_code 7150281

loop_
_symmetry_equiv_pos_as_xyz
'x, y, z'
'-x+1/2, -y+1/2, z'
'-y, x+1/2, z+1/2'
'y+1/2, -x, z+1/2'
'-x, -y, -z'
'x-1/2, y-1/2, -z'
'y, -x-1/2, -z-1/2'
'-y-1/2, x, -z-1/2'

loop_
_atom_site_label
_atom_site_type_symbol
_atom_site_fract_x
_atom_site_fract_y
_atom_site_fract_z
_atom_site_U_iso_or_equiv
_atom_site_adp_type
_atom_site_occupancy
_atom_site_symmetry_multiplicity
_atom_site_calc_flag
_atom_site_refinement_flags
_atom_site_disorder_assembly
_atom_site_disorder_group
S S 0.08814(5) 0.01856(5) 0.25012(14) 0.0525(4) Uani 1 1 d . . .
O1 O 0.03143(12) 0.02866(14) 0.3427(4) 0.0622(10) Uani 1 1 d . . .
O2 O 0.07532(16) 0.04532(16) 0.6783(4) 0.0701(11) Uani 1 1 d . . .
H2X H 0.046(2) 0.024(2) 0.637(5) 0.059(15) Uiso 1 1 d . . .
C1 C 0.1552(3) -0.0900(3) 0.7615(7) 0.099(2) Uani 1 1 d . . .
H1A H 0.1788 -0.1173 0.8279 0.119 Uiso 1 1 calc R . .
H1B H 0.1136 -0.0806 0.8044 0.119 Uiso 1 1 calc R . .
C2 C 0.1926(2) -0.0261(2) 0.7421(6) 0.0778(17) Uani 1 1 d . . .
H2A H 0.1688 0.0084 0.7883 0.093 Uiso 1 1 calc R . .
H2B H 0.234 -0.0297 0.7897 0.093 Uiso 1 1 calc R . .
C3 C 0.2032(2) -0.00895(19) 0.5894(6) 0.0550(13) Uani 1 1 d . . .
C4 C 0.15786(17) 0.02258(17) 0.5036(6) 0.0464(12) Uani 1 1 d . . .
C5 C 0.15735(17) 0.00806(17) 0.3596(6) 0.0472(12) Uani 1 1 d . . .
C6 C 0.20333(19) -0.03082(18) 0.2957(6) 0.0531(13) Uani 1 1 d . . .
C7 C 0.2558(2) -0.04469(19) 0.3789(8) 0.0650(16) Uani 1 1 d . . .
H7 H 0.2928 -0.0612 0.3361 0.078 Uiso 1 1 calc R . .
C8 C 0.2548(2) -0.0348(2) 0.5217(8) 0.0649(16) Uani 1 1 d . . .
H8 H 0.2908 -0.0462 0.5757 0.078 Uiso 1 1 calc R . .
C9 C 0.1951(2) -0.0685(2) 0.1615(6) 0.0760(17) Uani 1 1 d . . .
H9A H 0.2372 -0.0763 0.1198 0.091 Uiso 1 1 calc R . .
H9B H 0.1705 -0.0429 0.0936 0.091 Uiso 1 1 calc R . .
C10 C 0.1612(3) -0.1329(3) 0.1820(8) 0.113(2) Uani 1 1 d . . .
H10A H 0.1211 -0.1323 0.1286 0.136 Uiso 1 1 calc R . .
H10B H 0.1881 -0.1667 0.1419 0.136 Uiso 1 1 calc R . .
C11 C 0.1472(3) -0.1485(2) 0.3325(8) 0.0798(19) Uani 1 1 d . . .
C12 C 0.0939(2) -0.1255(2) 0.4002(8) 0.0734(18) Uani 1 1 d . . .
H12 H 0.057 -0.1174 0.3462 0.088 Uiso 1 1 calc R . .
C13 C 0.0924(2) -0.1138(2) 0.5436(7) 0.0676(16) Uani 1 1 d . . .
H13 H 0.055 -0.0976 0.5851 0.081 Uiso 1 1 calc R . .
C14 C 0.1449(2) -0.1256(2) 0.6277(7) 0.0725(16) Uani 1 1 d . . .
C15 C 0.1917(2) -0.1628(2) 0.5661(10) 0.089(2) Uani 1 1 d . . .
H15 H 0.2232 -0.1814 0.624 0.106 Uiso 1 1 calc R . .
C16 C 0.1931(3) -0.1735(2) 0.4211(11) 0.096(3) Uani 1 1 d . . .
H16 H 0.2261 -0.1984 0.3822 0.115 Uiso 1 1 calc R . .
C17 C 0.0987(2) 0.0933(2) 0.1505(6) 0.0620(14) Uani 1 1 d . . .
C18 C 0.0834(3) 0.1512(2) 0.2416(6) 0.0812(17) Uani 1 1 d . . .
H18A H 0.0402 0.1475 0.2782 0.122 Uiso 1 1 calc R . .
H18B H 0.0869 0.1895 0.1845 0.122 Uiso 1 1 calc R . .
H18C H 0.1132 0.1534 0.3204 0.122 Uiso 1 1 calc R . .
C19 C 0.1651(2) 0.0973(3) 0.0892(7) 0.095(2) Uani 1 1 d . . .
H19A H 0.1733 0.0599 0.0312 0.143 Uiso 1 1 calc R . .
H19B H 0.196 0.0991 0.166 0.143 Uiso 1 1 calc R . .
H19C H 0.1688 0.1353 0.0312 0.143 Uiso 1 1 calc R . .
C20 C 0.0490(3) 0.0873(3) 0.0328(6) 0.0973(19) Uani 1 1 d . . .
H20A H 0.0068 0.0843 0.0747 0.146 Uiso 1 1 calc R . .
H20B H 0.0575 0.0493 -0.0228 0.146 Uiso 1 1 calc R . .
H20C H 0.0511 0.1245 -0.0283 0.146 Uiso 1 1 calc R . .
C21 C 0.11325(18) 0.07125(18) 0.5692(5) 0.0518(12) Uani 1 1 d . . .
H21 H 0.0848 0.0879 0.4938 0.062 Uiso 1 1 calc R . .
C22 C 0.1487(2) 0.12722(19) 0.6357(6) 0.0628(14) Uani 1 1 d . . .
H22 H 0.1672 0.1121 0.7266 0.075 Uiso 1 1 calc R . .
C23 C 0.1006(3) 0.1790(2) 0.6710(7) 0.097(2) Uani 1 1 d . . .
H23A H 0.0669 0.1612 0.7294 0.145 Uiso 1 1 calc R . .
H23B H 0.0825 0.1957 0.5837 0.145 Uiso 1 1 calc R . .
H23C H 0.1217 0.2131 0.7224 0.145 Uiso 1 1 calc R . .
C24 C 0.2025(2) 0.1533(2) 0.5478(7) 0.0838(18) Uani 1 1 d . . .
H24A H 0.2328 0.1195 0.5277 0.126 Uiso 1 1 calc R . .
H24B H 0.2237 0.1872 0.5997 0.126 Uiso 1 1 calc R . .
H24C H 0.1858 0.17 0.4591 0.126 Uiso 1 1 calc R . .

loop_
_atom_site_aniso_label
_atom_site_aniso_U_11
_atom_site_aniso_U_22
_atom_site_aniso_U_33
_atom_site_aniso_U_23
_atom_site_aniso_U_13
_atom_site_aniso_U_12
S 0.0428(6) 0.0498(7) 0.0650(10) -0.0059(6) -0.0001(6) 0.0015(5)
O1 0.0361(15) 0.0729(19) 0.078(3) -0.0052(19) 0.0020(16) 0.0008(13)
O2 0.058(2) 0.083(2) 0.069(3) -0.013(2) 0.006(2) -0.0165(19)
C1 0.115(5) 0.086(4) 0.096(6) 0.034(4) -0.006(4) -0.025(4)
C2 0.068(3) 0.074(3) 0.091(5) 0.023(3) -0.013(3) -0.006(3)
C3 0.046(3) 0.045(2) 0.074(4) 0.008(3) -0.009(3) -0.008(2)
C4 0.037(2) 0.035(2) 0.068(4) 0.003(2) 0.000(2) -0.0069(18)
C5 0.037(2) 0.034(2) 0.071(4) 0.000(2) 0.002(2) 0.0002(18)
C6 0.042(2) 0.036(2) 0.082(4) -0.002(2) 0.015(3) -0.0031(19)
C7 0.037(3) 0.040(3) 0.118(6) -0.002(3) 0.008(3) 0.003(2)
C8 0.038(3) 0.042(2) 0.115(6) 0.009(3) -0.011(3) -0.004(2)
C9 0.066(3) 0.057(3) 0.104(5) -0.026(3) 0.020(3) 0.005(2)
C10 0.147(6) 0.072(4) 0.120(7) -0.030(4) 0.043(5) -0.033(4)
C11 0.077(4) 0.034(3) 0.128(7) -0.016(3) 0.018(4) -0.007(3)
C12 0.054(3) 0.042(3) 0.124(6) -0.004(3) -0.004(4) -0.015(2)
C13 0.048(3) 0.047(3) 0.108(5) 0.008(3) 0.017(3) -0.007(2)
C14 0.064(3) 0.051(3) 0.102(5) 0.020(3) 0.000(4) -0.010(3)
C15 0.049(3) 0.044(3) 0.172(8) 0.032(4) -0.011(4) -0.002(3)
C16 0.071(4) 0.036(3) 0.181(8) -0.008(4) 0.036(5) -0.002(3)
C17 0.059(3) 0.062(3) 0.064(4) 0.008(3) 0.006(3) 0.008(2)
C18 0.100(4) 0.054(3) 0.090(5) 0.010(3) -0.007(4) 0.014(3)
C19 0.089(4) 0.086(4) 0.111(6) 0.033(4) 0.037(4) 0.011(3)
C20 0.119(5) 0.107(4) 0.066(5) 0.008(4) -0.025(4) 0.007(4)
C21 0.045(2) 0.048(2) 0.062(4) -0.002(2) 0.006(2) 0.001(2)
C22 0.074(3) 0.052(3) 0.063(4) -0.006(3) 0.000(3) -0.006(2)
C23 0.122(5) 0.062(3) 0.107(6) -0.030(3) 0.002(4) 0.011(3)
C24 0.088(4) 0.062(3) 0.101(5) 0.000(3) -0.015(4) -0.023(3)

loop_
_atom_type_symbol
_atom_type_description
_atom_type_scat_dispersion_real
_atom_type_scat_dispersion_imag
_atom_type_scat_source
C C 0.0033 0.0016 'International Tables Vol C Tables 4.2.6.8 and 6.1.1.4'
H H 0 0 'International Tables Vol C Tables 4.2.6.8 and 6.1.1.4'
O O 0.0106 0.006 'International Tables Vol C Tables 4.2.6.8 and 6.1.1.4'
S S 0.1246 0.1234 'International Tables Vol C Tables 4.2.6.8 and 6.1.1.4'

loop_
_geom_angle_atom_site_label_1
_geom_angle_atom_site_label_2
_geom_angle_atom_site_label_3
_geom_angle
_geom_angle_site_symmetry_1
_geom_angle_site_symmetry_3
_geom_angle_publ_flag
O1 S C5 109.2(2) . . ?
O1 S C17 105.82(19) . . ?
C5 S C17 107.5(2) . . ?
C21 O2 H2X 106(3) . . ?
C14 C1 C2 113.9(5) . . ?
C14 C1 H1A 108.8 . . ?
C2 C1 H1A 108.8 . . ?
C14 C1 H1B 108.8 . . ?
C2 C1 H1B 108.8 . . ?
H1A C1 H1B 107.7 . . ?
C3 C2 C1 113.1(5) . . ?
C3 C2 H2A 109 . . ?
C1 C2 H2A 109 . . ?
C3 C2 H2B 109 . . ?
C1 C2 H2B 109 . . ?
H2A C2 H2B 107.8 . . ?
C8 C3 C4 116.9(5) . . ?
C8 C3 C2 118.0(5) . . ?
C4 C3 C2 124.1(4) . . ?
C5 C4 C3 117.4(4) . . ?
C5 C4 C21 122.7(4) . . ?
C3 C4 C21 119.9(5) . . ?
C4 C5 C6 122.8(4) . . ?
C4 C5 S 122.7(3) . . ?
C6 C5 S 112.5(4) . . ?
C7 C6 C5 115.3(5) . . ?
C7 C6 C9 117.3(4) . . ?
C5 C6 C9 126.1(4) . . ?
C8 C7 C6 121.1(5) . . ?
C8 C7 H7 119.5 . . ?
C6 C7 H7 119.5 . . ?
C7 C8 C3 122.2(5) . . ?
C7 C8 H8 118.9 . . ?
C3 C8 H8 118.9 . . ?
C6 C9 C10 114.3(5) . . ?
C6 C9 H9A 108.7 . . ?
C10 C9 H9A 108.7 . . ?
C6 C9 H9B 108.7 . . ?
C10 C9 H9B 108.7 . . ?
H9A C9 H9B 107.6 . . ?
C11 C10 C9 113.9(5) . . ?
C11 C10 H10A 108.8 . . ?
C9 C10 H10A 108.8 . . ?
C11 C10 H10B 108.8 . . ?
C9 C10 H10B 108.8 . . ?
H10A C10 H10B 107.7 . . ?
C12 C11 C16 114.9(7) . . ?
C12 C11 C10 121.7(6) . . ?
C16 C11 C10 121.6(6) . . ?
C13 C12 C11 122.4(6) . . ?
C13 C12 H12 118.8 . . ?
C11 C12 H12 118.8 . . ?
C12 C13 C14 121.1(5) . . ?
C12 C13 H13 119.5 . . ?
C14 C13 H13 119.5 . . ?
C13 C14 C15 115.3(6) . . ?
C13 C14 C1 121.0(5) . . ?
C15 C14 C1 122.6(6) . . ?
C14 C15 C16 121.4(6) . . ?
C14 C15 H15 119.3 . . ?
C16 C15 H15 119.3 . . ?
C11 C16 C15 121.4(6) . . ?
C11 C16 H16 119.3 . . ?
C15 C16 H16 119.3 . . ?
C19 C17 C18 111.4(4) . . ?
C19 C17 C20 110.9(5) . . ?
C18 C17 C20 109.4(4) . . ?
C19 C17 S 110.6(3) . . ?
C18 C17 S 111.5(4) . . ?
C20 C17 S 102.6(3) . . ?
C17 C18 H18A 109.5 . . ?
C17 C18 H18B 109.5 . . ?
H18A C18 H18B 109.5 . . ?
C17 C18 H18C 109.5 . . ?
H18A C18 H18C 109.5 . . ?
H18B C18 H18C 109.5 . . ?
C17 C19 H19A 109.5 . . ?
C17 C19 H19B 109.5 . . ?
H19A C19 H19B 109.5 . . ?
C17 C19 H19C 109.5 . . ?
H19A C19 H19C 109.5 . . ?
H19B C19 H19C 109.5 . . ?
C17 C20 H20A 109.5 . . ?
C17 C20 H20B 109.5 . . ?
H20A C20 H20B 109.5 . . ?
C17 C20 H20C 109.5 . . ?
H20A C20 H20C 109.5 . . ?
H20B C20 H20C 109.5 . . ?
O2 C21 C4 112.7(3) . . ?
O2 C21 C22 105.9(4) . . ?
C4 C21 C22 112.6(3) . . ?
O2 C21 H21 108.5 . . ?
C4 C21 H21 108.5 . . ?
C22 C21 H21 108.5 . . ?
C24 C22 C23 111.1(4) . . ?
C24 C22 C21 114.9(4) . . ?
C23 C22 C21 108.4(4) . . ?
C24 C22 H22 107.4 . . ?
C23 C22 H22 107.4 . . ?
C21 C22 H22 107.4 . . ?
C22 C23 H23A 109.5 . . ?
C22 C23 H23B 109.5 . . ?
H23A C23 H23B 109.5 . . ?
C22 C23 H23C 109.5 . . ?
H23A C23 H23C 109.5 . . ?
H23B C23 H23C 109.5 . . ?
C22 C24 H24A 109.5 . . ?
C22 C24 H24B 109.5 . . ?
H24A C24 H24B 109.5 . . ?
C22 C24 H24C 109.5 . . ?
H24A C24 H24C 109.5 . . ?
H24B C24 H24C 109.5 . . ?

loop_
_geom_bond_atom_site_label_1
_geom_bond_atom_site_label_2
_geom_bond_distance
_geom_bond_site_symmetry_2
_geom_bond_publ_flag
S O1 1.504(3) . ?
S C5 1.811(4) . ?
S C17 1.857(5) . ?
O2 C21 1.422(5) . ?
O2 H2X 0.86(4) . ?
C1 C14 1.493(8) . ?
C1 C2 1.579(7) . ?
C1 H1A 0.99 . ?
C1 H1B 0.99 . ?
C2 C3 1.512(7) . ?
C2 H2A 0.99 . ?
C2 H2B 0.99 . ?
C3 C8 1.381(7) . ?
C3 C4 1.426(6) . ?
C4 C5 1.403(6) . ?
C4 C21 1.530(6) . ?
C5 C6 1.412(6) . ?
C6 C7 1.395(7) . ?
C6 C9 1.514(7) . ?
C7 C8 1.373(7) . ?
C7 H7 0.95 . ?
C8 H8 0.95 . ?
C9 C10 1.551(7) . ?
C9 H9A 0.99 . ?
C9 H9B 0.99 . ?
C10 C11 1.497(9) . ?
C10 H10A 0.99 . ?
C10 H10B 0.99 . ?
C11 C12 1.388(7) . ?
C11 C16 1.390(9) . ?
C12 C13 1.385(7) . ?
C12 H12 0.95 . ?
C13 C14 1.392(7) . ?
C13 H13 0.95 . ?
C14 C15 1.395(8) . ?
C15 C16 1.396(9) . ?
C15 H15 0.95 . ?
C16 H16 0.95 . ?
C17 C19 1.525(6) . ?
C17 C18 1.535(7) . ?
C17 C20 1.539(7) . ?
C18 H18A 0.98 . ?
C18 H18B 0.98 . ?
C18 H18C 0.98 . ?
C19 H19A 0.98 . ?
C19 H19B 0.98 . ?
C19 H19C 0.98 . ?
C20 H20A 0.98 . ?
C20 H20B 0.98 . ?
C20 H20C 0.98 . ?
C21 C22 1.539(6) . ?
C21 H21 1 . ?
C22 C24 1.517(7) . ?
C22 C23 1.534(6) . ?
C22 H22 1 . ?
C23 H23A 0.98 . ?
C23 H23B 0.98 . ?
C23 H23C 0.98 . ?
C24 H24A 0.98 . ?
C24 H24B 0.98 . ?
C24 H24C 0.98 . ?

loop_
_cod_related_entry_id
_cod_related_entry_database
_cod_related_entry_code
1 ChemSpider 9864269
